data_2003284
loop_
_publ_author_name
'Bryant, F. O.'
'Cutler, H. G.'
'Burla, M. C.'
'Newton, M. G.'

_publ_contact_author
;
 M. Gary Newton
 Chemistry Department,
 University of Georgia,
 Athens, GA, 30602,
 USA
;
_publ_section_title
;
 Duclauxin Ethyl Acetate Solvate, 2C~29~H~22~O~11~.C~4~H~8~O~2~
;
_journal_issue 3
_journal_name_full 'Acta Crystallographica Section C'
_journal_page_first 437
_journal_page_last 440
_journal_paper_doi 10.1107/S010827019400394X
_journal_volume 51
_journal_year 1995
_chemical_compound_source isolation
_chemical_formula_moiety 2C~29~H~22~O~11~,C~4~H~8~O~2~
_chemical_formula_sum 'C62 H52 O24'
_chemical_formula_weight 1181.08
_space_group_IT_number 4
_symmetry_cell_setting monoclinic
_symmetry_space_group_name_Hall 'P 2yb'
_symmetry_space_group_name_H-M 'P 1 21 1'
_audit_creation_method 'from TEXRAY.INF file'
_cell_angle_alpha 90
_cell_angle_beta 109.100(7)
_cell_angle_gamma 90
_cell_formula_units_Z 2
_cell_length_a 13.179(1)
_cell_length_b 12.075(1)
_cell_length_c 17.963(1)
_cell_measurement_reflns_used 25
_cell_measurement_temperature 296(1)
_cell_measurement_theta_max 16
_cell_measurement_theta_min 8
_cell_volume 2701.2(4)
_computing_cell_refinement ' Enraf-Nonius CAD4 Diffractometer Control (Enraf-Nonius, 1989)'
_computing_data_collection ' Enraf-Nonius CAD4 Diffractometer Control (Enraf-Nonius, 1989)'
_computing_data_reduction ' MolEN (Fair, 1990), TEXSAN (Molecular Structure Corporation, 1992)'
_computing_publication_material ' TEXSAN (Molecular Structure Corporation, 1992)'
_computing_structure_refinement ' TEXSAN (Molecular Structure Corporation, 1992)'
_computing_structure_solution
; SIR92 (Altomare, Cascarano, Giacovazzo, Guagliardi,
Burla, Polidori & Camalli, 1994)
;
_diffrn_ambient_temperature 296.2
_diffrn_measurement_device 'Enraf-Nonius CAD-4'
_diffrn_measurement_method \w/2-\q
_diffrn_radiation_monochromator graphite
_diffrn_radiation_source 'X-ray tube'
_diffrn_radiation_type CuK\=\a
_diffrn_radiation_wavelength 1.54178
_diffrn_reflns_av_R_equivalents 0.03
_diffrn_reflns_limit_h_max 16
_diffrn_reflns_limit_h_min 0
_diffrn_reflns_limit_k_max 15
_diffrn_reflns_limit_k_min 0
_diffrn_reflns_limit_l_max 22
_diffrn_reflns_limit_l_min -22
_diffrn_reflns_number 6858
_diffrn_reflns_theta_max 75
_diffrn_reflns_theta_min 2.0
_diffrn_standards_decay_% -0.22
_diffrn_standards_interval_time 120
_diffrn_standards_number 3
_exptl_absorpt_coefficient_mu 0.958
_exptl_absorpt_correction_T_max 1.00
_exptl_absorpt_correction_T_min 0.80
_exptl_absorpt_correction_type empirical
_exptl_absorpt_process_details psi-scan
_exptl_crystal_colour colorless
_exptl_crystal_density_diffrn 1.452
_exptl_crystal_description 'Thin plate'
_exptl_crystal_F_000 1232.00
_exptl_crystal_size_max 0.30
_exptl_crystal_size_mid 0.30
_exptl_crystal_size_min 0.04
_refine_diff_density_max 0.21
_refine_diff_density_min -0.19
_refine_ls_extinction_coef 0.54E-6
_refine_ls_extinction_method Zachariasen_type_2_Gaussian_isotropic
_refine_ls_goodness_of_fit_obs 3.130
_refine_ls_hydrogen_treatment noref
_refine_ls_matrix_type full
_refine_ls_number_parameters 775
_refine_ls_number_reflns 4675
_refine_ls_number_restraints 0
_refine_ls_R_factor_obs 0.038
_refine_ls_shift/esd_max 0.00
_refine_ls_structure_factor_coef F
_refine_ls_weighting_details w=1/\s^2^(F)
_refine_ls_weighting_scheme calc
_refine_ls_wR_factor_obs 0.042
_reflns_number_observed 4675
_reflns_number_total 5833
_reflns_observed_criterion I>3\s(I)
_cod_data_source_file na1086.cif
_cod_data_source_block Duclauxin
_cod_depositor_comments
; Removing '(X)' marks from the data item '_atom_site_U_iso_or_equiv' 
value for correct value type. To confirm this we have consulted 
the original paper. 

Inesa Masyt\.e
2013-03-08

The following automatic conversions were performed:

'_refine_ls_weighting_scheme' value 'w=1/\s^2^(F)' was changed to
'calc'. New tag '_refine_ls_weighting_details' was created. The value
of the new tag was set to 'w=1/\s^2^(F)'.

Automatic conversion script
Id: cif_fix_values 3143 2015-03-26 13:38:13Z robertas 
;
_cod_original_cell_volume 2701.0(4)
_cod_original_sg_symbol_H-M 'P 21'
_cod_database_code 2003284

loop_
_symmetry_equiv_pos_as_xyz
'   +x,   +y,   +z'
'   -x,1/2+y,   -z'

loop_
_atom_site_aniso_label
_atom_site_aniso_U_11
_atom_site_aniso_U_12
_atom_site_aniso_U_13
_atom_site_aniso_U_22
_atom_site_aniso_U_23
_atom_site_aniso_U_33
O(101) 0.061(2) -0.007(2) 0.053(2) 0.092(3) 0.004(2) 0.097(2)
O(102) 0.038(1) 0.004(1) 0.013(1) 0.092(3) -0.005(1) 0.050(1)
O(103) 0.063(2) -0.022(2) 0.016(1) 0.102(3) -0.007(2) 0.035(1)
O(104) 0.034(1) -0.002(2) 0.005(1) 0.110(3) 0.025(2) 0.073(2)
O(105) 0.036(2) -0.002(2) 0.025(2) 0.085(3) 0.005(2) 0.107(3)
O(106) 0.054(2) 0.011(2) 0.013(2) 0.067(2) 0.019(2) 0.070(2)
O(107) 0.077(2) 0.014(2) 0.029(1) 0.067(2) 0.003(1) 0.045(2)
O(108) 0.035(1) -0.004(1) 0.016(1) 0.049(2) -0.009(1) 0.059(2)
O(109) 0.053(2) -0.007(2) 0.006(2) 0.103(3) -0.033(2) 0.072(2)
O(110) 0.061(2) 0.001(2) 0.023(1) 0.065(2) 0.007(1) 0.043(1)
O(111) 0.066(2) 0.006(2) 0.010(2) 0.098(3) 0.021(2) 0.051(2)
O(201) 0.039(1) -0.003(2) 0.003(1) 0.094(3) -0.015(2) 0.058(2)
O(202) 0.038(1) 0.000(1) 0.021(1) 0.045(2) 0.006(1) 0.051(1)
O(203) 0.048(2) 0.003(1) 0.016(1) 0.062(2) -0.020(1) 0.052(2)
O(204) 0.037(1) -0.001(1) 0.024(1) 0.074(2) -0.009(2) 0.059(2)
O(205) 0.033(1) -0.001(2) 0.016(1) 0.092(3) -0.007(2) 0.072(2)
O(206) 0.087(2) -0.016(2) 0.068(2) 0.077(2) 0.000(2) 0.103(3)
O(207) 0.083(2) -0.002(2) 0.026(2) 0.054(2) -0.016(2) 0.056(2)
O(208) 0.033(1) 0.000(1) 0.019(1) 0.054(2) -0.004(1) 0.050(1)
O(209) 0.056(2) 0.002(2) 0.040(2) 0.068(2) -0.020(2) 0.084(2)
O(210) 0.054(2) 0.003(1) 0.017(1) 0.068(2) -0.005(1) 0.038(1)
O(211) 0.079(2) 0.007(2) 0.046(2) 0.082(2) 0.000(2) 0.062(2)
O(301) 0.078(2) -0.012(2) -0.003(2) 0.082(3) 0.012(2) 0.082(2)
O(302) 0.098(3) -0.043(3) 0.016(2) 0.110(4) 0.006(3) 0.107(3)
C(101) 0.065(3) -0.005(2) 0.014(2) 0.069(3) 0.008(2) 0.045(2)
C(102) 0.054(2) -0.001(2) 0.021(2) 0.047(2) 0.003(2) 0.042(2)
C(103) 0.067(3) -0.009(2) 0.036(2) 0.061(3) 0.003(2) 0.053(2)
C(104) 0.051(2) -0.009(2) 0.038(2) 0.058(3) -0.007(2) 0.073(3)
C(105) 0.039(2) -0.003(2) 0.024(2) 0.043(2) -0.004(2) 0.061(2)
C(106) 0.035(2) -0.003(2) 0.017(2) 0.037(2) -0.002(2) 0.048(2)
C(107) 0.040(2) -0.002(2) 0.016(2) 0.036(2) -0.005(2) 0.039(2)
C(108) 0.035(2) 0.002(2) 0.011(1) 0.040(2) -0.001(2) 0.037(2)
C(109) 0.036(2) -0.005(2) 0.015(1) 0.042(2) -0.006(2) 0.037(2)
C(110) 0.045(2) -0.008(2) 0.012(2) 0.050(2) -0.003(2) 0.035(2)
C(111) 0.037(2) -0.003(2) 0.009(2) 0.047(2) -0.001(2) 0.041(2)
C(112) 0.045(2) -0.010(2) 0.007(2) 0.085(4) 0.015(3) 0.056(2)
C(113) 0.042(2) -0.003(2) 0.024(2) 0.050(3) -0.001(3) 0.087(3)
C(114) 0.052(2) 0.000(2) 0.023(2) 0.044(2) -0.006(2) 0.071(3)
C(115) 0.088(4) 0.032(3) 0.056(3) 0.094(4) 0.009(3) 0.078(3)
C(116) 0.050(2) 0.001(2) 0.025(2) 0.052(3) -0.003(2) 0.053(2)
C(117) 0.051(2) 0.010(2) 0.025(2) 0.056(3) 0.004(2) 0.071(3)
C(118) 0.041(2) -0.001(2) 0.011(2) 0.048(2) 0.006(2) 0.058(2)
C(119) 0.039(2) -0.008(2) 0.011(2) 0.045(2) -0.002(2) 0.042(2)
C(120) 0.039(2) -0.007(2) 0.014(2) 0.038(2) -0.001(2) 0.039(2)
C(121) 0.040(2) -0.006(2) 0.015(2) 0.043(2) -0.008(2) 0.040(2)
C(122) 0.044(2) -0.007(2) 0.015(2) 0.046(2) -0.007(2) 0.038(2)
C(123) 0.037(2) 0.000(2) 0.009(1) 0.045(2) -0.002(2) 0.035(2)
C(124) 0.038(2) -0.003(2) 0.014(2) 0.043(2) -0.008(2) 0.041(2)
C(125) 0.037(2) -0.002(2) 0.015(1) 0.042(2) -0.002(2) 0.038(2)
C(126) 0.048(2) -0.007(2) 0.022(2) 0.052(3) 0.001(2) 0.048(2)
C(127) 0.054(2) -0.009(2) 0.015(2) 0.056(3) 0.005(2) 0.047(2)
C(128) 0.037(2) -0.008(2) 0.009(2) 0.063(3) 0.004(2) 0.049(2)
C(129) 0.044(2) 0.011(2) 0.026(2) 0.082(4) 0.017(3) 0.090(3)
C(201) 0.053(2) 0.004(2) 0.019(2) 0.073(3) -0.004(2) 0.040(2)
C(202) 0.042(2) 0.002(2) 0.015(1) 0.047(2) 0.003(2) 0.037(2)
C(203) 0.047(2) 0.001(2) 0.011(2) 0.063(3) -0.005(2) 0.035(2)
C(204) 0.036(2) -0.001(2) 0.004(2) 0.054(2) -0.004(2) 0.046(2)
C(205) 0.033(2) 0.001(2) 0.014(2) 0.046(2) 0.000(2) 0.041(2)
C(206) 0.036(2) 0.000(1) 0.015(1) 0.033(2) 0.001(2) 0.040(2)
C(207) 0.035(2) 0.000(1) 0.013(1) 0.036(2) 0.001(1) 0.037(2)
C(208) 0.034(2) -0.001(2) 0.014(1) 0.040(2) 0.000(2) 0.035(2)
C(209) 0.032(2) -0.002(2) 0.010(1) 0.038(2) -0.003(2) 0.036(2)
C(210) 0.040(2) 0.002(2) 0.015(1) 0.037(2) -0.001(2) 0.036(2)
C(211) 0.038(2) 0.002(2) 0.015(1) 0.035(2) 0.000(2) 0.039(2)
C(212) 0.041(2) 0.003(2) 0.018(2) 0.056(2) -0.006(2) 0.047(2)
C(213) 0.037(2) -0.002(2) 0.020(2) 0.054(3) 0.001(2) 0.060(2)
C(214) 0.053(2) 0.000(2) 0.028(2) 0.042(2) 0.008(2) 0.073(3)
C(215) 0.065(3) -0.011(3) 0.022(3) 0.062(3) -0.030(3) 0.097(4)
C(216) 0.043(2) 0.001(2) 0.016(2) 0.036(2) -0.005(2) 0.073(3)
C(217) 0.049(2) -0.005(2) 0.028(2) 0.041(2) -0.005(2) 0.088(3)
C(218) 0.054(2) 0.004(2) 0.039(2) 0.046(2) 0.014(2) 0.077(3)
C(219) 0.040(2) 0.007(2) 0.020(2) 0.041(2) 0.005(2) 0.052(2)
C(220) 0.033(2) 0.005(2) 0.012(1) 0.036(2) 0.006(2) 0.042(2)
C(221) 0.037(2) 0.003(2) 0.014(2) 0.034(2) -0.002(2) 0.050(2)
C(222) 0.042(2) 0.007(2) 0.011(2) 0.044(2) -0.005(2) 0.043(2)
C(223) 0.040(2) 0.005(2) 0.017(2) 0.043(2) 0.001(2) 0.040(2)
C(224) 0.036(2) 0.003(2) 0.014(2) 0.044(2) -0.001(2) 0.041(2)
C(225) 0.031(2) 0.003(2) 0.013(1) 0.041(2) 0.000(2) 0.039(2)
C(226) 0.039(2) 0.004(2) 0.012(2) 0.057(3) 0.001(2) 0.037(2)
C(227) 0.053(2) 0.011(2) 0.022(2) 0.055(3) 0.007(2) 0.045(2)
C(228) 0.038(2) 0.007(2) 0.023(2) 0.056(3) 0.007(2) 0.051(2)
C(229) 0.044(2) 0.000(2) 0.030(2) 0.064(3) 0.007(2) 0.076(3)
C(303) 0.072(3) -0.013(3) 0.014(3) 0.067(3) -0.011(3) 0.063(3)
C(304) 0.080(4) 0.004(3) 0.009(3) 0.088(4) 0.011(3) 0.064(3)
C(305) 0.099(5) -0.003(4) 0.013(4) 0.099(5) 0.027(4) 0.093(4)
C(306) 0.094(5) 0.018(5) 0.022(5) 0.121(7) 0.059(7) 0.176(8)

loop_
_atom_site_label
_atom_site_fract_x
_atom_site_fract_y
_atom_site_fract_z
_atom_site_U_iso_or_equiv
_atom_site_thermal_displace_type
O(101) 0.3429(3) -0.1965 0.3566(2) 0.0768 Uij
O(102) 0.8112(2) -0.1790(4) 0.3200(2) 0.0444 Uij
O(103) 0.6195(2) -0.0522(4) 0.0860(2) 0.0669 Uij
O(104) 0.3367(2) -0.1024(4) 0.1294(2) 0.0753 Uij
O(105) 0.2452(2) -0.1447(4) 0.2080(2) 0.0754 Uij
O(106) 0.4580(2) 0.3447(4) 0.1328(2) 0.0654 Uij
O(107) 0.7015(3) 0.0750(4) 0.4480(2) 0.0606 Uij
O(108) 0.9377(2) 0.0280(4) 0.3075(2) 0.0473 Uij
O(109) 1.0442(2) 0.1254(5) 0.4089(2) 0.0796 Uij
O(110) 0.7167(2) 0.1714(4) 0.1043(1) 0.0550 Uij
O(111) 0.5665(3) 0.2612(5) 0.0484(2) 0.0736 Uij
C(101) 0.7285(4) -0.1977(5) 0.4557(3) 0.0605 Uij
C(102) 0.6299(3) -0.1701(5) 0.3874(2) 0.0466 Uij
C(103) 0.5314(4) -0.1927(5) 0.3989(3) 0.0564 Uij
C(104) 0.4350(3) -0.1743(5) 0.3401(3) 0.0564 Uij
C(105) 0.4346(3) -0.1385(5) 0.2668(2) 0.0460 Uij
C(106) 0.5340(3) -0.1141(4) 0.2546(2) 0.0393 Uij
C(107) 0.6308(3) -0.1258(4) 0.3154(2) 0.0377 Uij
C(108) 0.7360(3) -0.0892(4) 0.3040(2) 0.0372 Uij
C(109) 0.7261(3) -0.0395(4) 0.2209(2) 0.0381 Uij
C(110) 0.6236(3) -0.0581(5) 0.1542(2) 0.0433 Uij
C(111) 0.5263(3) -0.0836(4) 0.1756(2) 0.0425 Uij
C(112) 0.4323(3) -0.0824(5) 0.1179(3) 0.0646 Uij
C(113) 0.3345(3) -0.1290(5) 0.2033(3) 0.0593 Uij
C(114) 0.7760(3) -0.2717(5) 0.2696(3) 0.0553 Uij
C(115) 0.5228(4) 0.2160(6) 0.3976(3) 0.0799 Uij
C(116) 0.5543(3) 0.2130(5) 0.3239(2) 0.0500 Uij
C(117) 0.4974(4) 0.2776(5) 0.2610(3) 0.0584 Uij
C(118) 0.5188(3) 0.2800(5) 0.1909(3) 0.0504 Uij
C(119) 0.6041(3) 0.2157(5) 0.1834(2) 0.0424 Uij
C(120) 0.6640(3) 0.1518(4) 0.2464(2) 0.0384 Uij
C(121) 0.6408(3) 0.1477(4) 0.3177(2) 0.0407 Uij
C(122) 0.7081(3) 0.0772(5) 0.3818(2) 0.0423 Uij
C(123) 0.7917(3) 0.0056(5) 0.3623(2) 0.0394 Uij
C(124) 0.8444(3) 0.0796(4) 0.3173(2) 0.0400 Uij
C(125) 0.7563(3) 0.0857(4) 0.2365(2) 0.0383 Uij
C(126) 0.7991(3) 0.1432(5) 0.1778(2) 0.0474 Uij
C(127) 0.6264(3) 0.2191(5) 0.1086(2) 0.0528 Uij
C(128) 1.0333(3) 0.0579(5) 0.3598(2) 0.0510 Uij
C(129) 1.1220(4) -0.0088(6) 0.3463(3) 0.0708 Uij
O(201) 0.5168(2) 0.0216(4) -0.3783(2) 0.0669 Uij
O(202) 1.0142(2) 0.1230(4) -0.2184(1) 0.0432 Uij
O(203) 0.9127(2) 0.1719(4) -0.0130(2) 0.0543 Uij
O(204) 0.5961(2) 0.1106(4) -0.1393(2) 0.0547 Uij
O(205) 0.4700(2) 0.0783(4) -0.2522(2) 0.0659 Uij
O(206) 0.7452(3) -0.2192(4) 0.0272(2) 0.0800 Uij
O(207) 0.9429(3) -0.2343(4) -0.2535(2) 0.0637 Uij
O(208) 1.1879(2) -0.0044(4) -0.0824(1) 0.0441 Uij
O(209) 1.2505(2) -0.0901(4) -0.1695(2) 0.0653 Uij
O(210) 1.0201(2) -0.0215(4) 0.0804(1) 0.0528 Uij
O(211) 0.8808(3) -0.0759(4) 0.1112(2) 0.0691 Uij
C(201) 0.8863(3) -0.0118(5) -0.3622(2) 0.0542 Uij
C(202) 0.8082(3) 0.0123(5) -0.3183(2) 0.0414 Uij
C(203) 0.6995(3) 0.0082(5) -0.3637(2) 0.0490 Uij
C(204) 0.6200(3) 0.0283(5) -0.3306(2) 0.0479 Uij
C(205) 0.6493(3) 0.0553(4) -0.2507(2) 0.0397 Uij
C(206) 0.7590(3) 0.0617(4) -0.2044(2) 0.0355 Uij
C(207) 0.8393(3) 0.0377(4) -0.2377(2) 0.0356 Uij
C(208) 0.9578(3) 0.0436(4) -0.1873(2) 0.0357 Uij
C(209) 0.9807(3) 0.0685(4) -0.0982(2) 0.0357 Uij
C(210) 0.8919(3) 0.1183(4) -0.0727(2) 0.0373 Uij
C(211) 0.7817(3) 0.0982(4) -0.1243(2) 0.0366 Uij
C(212) 0.7017(3) 0.1198(5) -0.0956(2) 0.0467 Uij
C(213) 0.5659(3) 0.0812(5) -0.2168(2) 0.0493 Uij
C(214) 0.9671(3) 0.2313(5) -0.2307(3) 0.0541 Uij
C(215) 0.7706(4) -0.3368(6) -0.2209(3) 0.0756 Uij
C(216) 0.8116(3) -0.2660(5) -0.1493(3) 0.0516 Uij
C(217) 0.7654(3) -0.2722(5) -0.0920(3) 0.0580 Uij
C(218) 0.7993(3) -0.2098(5) -0.0248(3) 0.0547 Uij
C(219) 0.8881(3) -0.1384(4) -0.0113(2) 0.0430 Uij
C(220) 0.9346(3) -0.1276(4) -0.0702(2) 0.0373 Uij
C(221) 0.8974(3) -0.1880(4) -0.1393(2) 0.0403 Uij
C(222) 0.9497(3) -0.1705(5) -0.1991(2) 0.0435 Uij
C(223) 1.0204(3) -0.0677(4) -0.1869(2) 0.0397 Uij
C(224) 1.0977(3) -0.0798(4) -0.1029(2) 0.0398 Uij
C(225) 1.0252(3) -0.0432(4) -0.0560(2) 0.0368 Uij
C(226) 1.0872(3) -0.0373(5) 0.0315(2) 0.0445 Uij
C(227) 0.9279(3) -0.0765(5) 0.0635(2) 0.0494 Uij
C(228) 1.2619(3) -0.0204(5) -0.1201(2) 0.0466 Uij
C(229) 1.3533(3) 0.0579(5) -0.0921(3) 0.0585 Uij
O(301) 0.8432(3) 0.3151(5) 0.4289(2) 0.0877 Uij
O(302) 0.9930(4) 0.4035(5) 0.4918(3) 0.1092 Uij
C(303) 0.9349(4) 0.3247(6) 0.4876(3) 0.0692 Uij
C(304) 0.9535(4) 0.2297(6) 0.5416(3) 0.0807 Uij
C(305) 0.8107(6) 0.4061(7) 0.3722(4) 0.1014 Uij
C(306) 0.7533(6) 0.4867(8) 0.4057(5) 0.1359 Uij
H(1) 0.2848 -0.1727 0.2930 0.0858 Uij
H(2) 0.4530 0.3300 0.0759 0.0858 Uij
H(3) 0.7747 -0.2439 0.4374 0.0752 Uij
H(4) 0.7649 -0.1320 0.4771 0.0752 Uij
H(5) 0.7082 -0.2368 0.4943 0.0858 Uij
H(6) 0.5281 -0.2204 0.4523 0.0858 Uij
H(7) 0.7833 -0.0737 0.2071 0.0858 Uij
H(8) 0.4281 -0.0624 0.0619 0.0858 Uij
H(9) 0.7003 -0.3083 0.2724 0.0858 Uij
H(10) 0.7679 -0.2400 0.2071 0.0858 Uij
H(11) 0.8303 -0.3268 0.2964 0.0858 Uij
H(12) 0.5179 0.1467 0.4220 0.0858 Uij
H(13) 0.5790 0.2321 0.4538 0.0858 Uij
H(14) 0.4597 0.2721 0.3925 0.0858 Uij
H(15) 0.4480 0.3138 0.2686 0.0858 Uij
H(16) 0.8398 -0.0272 0.4164 0.0858 Uij
H(17) 0.8611 0.1524 0.3438 0.0858 Uij
H(18) 0.8518 0.0885 0.1636 0.0858 Uij
H(19) 0.8355 0.2081 0.2074 0.0858 Uij
H(20) 1.1370 -0.0721 0.3796 0.0843 Uij
H(21) 1.1853 0.0356 0.3580 0.0858 Uij
H(22) 1.1014 -0.0318 0.2928 0.0858 Uij
H(23) 0.4767 0.0408 -0.3441 0.0858 Uij
H(24) 0.7905 -0.1926 0.0751 0.0858 Uij
H(25) 0.9071 -0.0880 -0.3548 0.0705 Uij
H(26) 0.9479 0.0333 -0.3420 0.0858 Uij
H(27) 0.8528 0.0021 -0.4165 0.0858 Uij
H(28) 0.6692 -0.0002 -0.4253 0.0858 Uij
H(29) 1.0380 0.1161 -0.0829 0.0858 Uij
H(30) 0.7080 0.1427 -0.0370 0.0858 Uij
H(31) 1.0200 0.2894 -0.2436 0.0858 Uij
H(32) 0.9619 0.2748 -0.1690 0.0928 Uij
H(33) 0.9009 0.2319 -0.2876 0.0858 Uij
H(34) 0.8166 -0.3871 -0.2188 0.0858 Uij
H(35) 0.6920 -0.3771 -0.2283 0.1452 Uij
H(36) 0.7460 -0.2849 -0.2837 0.0858 Uij
H(37) 0.7083 -0.3282 -0.0971 0.0858 Uij
H(38) 1.0555 -0.0680 -0.2243 0.0858 Uij
H(39) 1.1254 -0.1633 -0.0845 0.0858 Uij
H(40) 1.1362 0.0166 0.0428 0.0858 Uij
H(41) 1.1316 -0.1172 0.0494 0.0858 Uij
H(42) 1.3332 0.1184 -0.0661 0.0705 Uij
H(43) 1.4135 0.0214 -0.0573 0.0858 Uij
H(44) 1.3705 0.0851 -0.1364 0.0858 Uij
H(45) 1.0049 0.1950 0.5467 0.1000 Uij
H(46) 0.9987 0.2474 0.6009 0.0858 Uij
H(47) 0.8601 0.2332 0.5523 0.1000 Uij
H(48) 0.8823 0.4339 0.3579 0.0858 Uij
H(49) 0.7457 0.3937 0.3105 0.0955 Uij
H(50) 0.7983 0.5072 0.4592 0.1540 Uij
H(51) 0.7401 0.5543 0.3758 0.1540 Uij
H(52) 0.6882 0.4589 0.4087 0.1540 Uij

loop_
_atom_type_symbol
_atom_type_scat_source
_atom_type_scat_dispersion_real
_atom_type_scat_dispersion_imag
C IntTabIV 0.018 0.009
H 'Stewart, Davidson \& Simpson (1965)' 0.000 0.000
O IntTabIV 0.049 0.032

loop_
_geom_angle_atom_site_label_1
_geom_angle_atom_site_label_2
_geom_angle_atom_site_label_3
_geom_angle
_geom_angle_publ_flag
C(108) O(102) C(114) 114.1(3) no
C(112) O(104) C(113) 120.0(3) no
C(124) O(108) C(128) 116.1(3) no
C(126) O(110) C(127) 117.4(3) no
C(208) O(202) C(214) 114.6(3) no
C(212) O(204) C(213) 120.8(3) no
C(224) O(208) C(228) 116.3(3) no
C(226) O(210) C(227) 119.3(3) no
C(303) O(301) C(305) 118.1(5) no
C(101) C(102) C(103) 115.5(4) no
C(101) C(102) C(107) 124.8(3) no
C(103) C(102) C(107) 119.7(4) no
C(102) C(103) C(104) 121.3(4) no
O(101) C(104) C(103) 117.7(4) no
O(101) C(104) C(105) 122.6(4) no
C(103) C(104) C(105) 119.7(3) no
C(104) C(105) C(106) 119.5(4) no
C(104) C(105) C(113) 119.7(4) no
C(106) C(105) C(113) 120.8(4) no
C(105) C(106) C(107) 120.8(3) no
C(105) C(106) C(111) 115.6(3) no
C(107) C(106) C(111) 123.5(3) no
C(102) C(107) C(106) 118.7(3) no
C(102) C(107) C(108) 121.0(3) no
C(106) C(107) C(108) 120.3(3) no
O(102) C(108) C(107) 110.6(3) no
O(102) C(108) C(109) 108.5(3) no
O(102) C(108) C(123) 106.1(3) no
C(107) C(108) C(109) 116.1(3) no
C(107) C(108) C(123) 111.6(3) no
C(109) C(108) C(123) 103.4(3) no
C(108) C(109) C(110) 118.3(3) no
C(108) C(109) C(125) 105.1(3) no
C(110) C(109) C(125) 113.4(3) no
O(103) C(110) C(109) 122.0(3) no
O(103) C(110) C(111) 121.1(3) no
C(109) C(110) C(111) 116.9(3) no
C(106) C(111) C(110) 121.4(3) no
C(106) C(111) C(112) 121.3(4) no
C(110) C(111) C(112) 117.3(3) no
O(104) C(112) C(111) 123.5(4) no
O(104) C(113) O(105) 115.4(4) no
O(104) C(113) C(105) 118.7(4) no
O(105) C(113) C(105) 126.0(5) no
C(115) C(116) C(117) 118.2(4) no
C(115) C(116) C(121) 122.6(4) no
C(117) C(116) C(121) 119.1(4) no
C(116) C(117) C(118) 122.8(4) no
O(106) C(118) C(117) 118.4(4) no
O(106) C(118) C(119) 122.6(4) no
C(117) C(118) C(119) 119.0(4) no
C(118) C(119) C(120) 119.2(3) no
C(118) C(119) C(127) 118.5(4) no
C(120) C(119) C(127) 122.3(4) no
C(119) C(120) C(121) 121.8(3) no
C(119) C(120) C(125) 117.6(3) no
C(121) C(120) C(125) 120.6(3) no
C(116) C(121) C(120) 118.0(4) no
C(116) C(121) C(122) 123.6(3) no
C(120) C(121) C(122) 118.4(3) no
O(107) C(122) C(121) 123.9(4) no
O(107) C(122) C(123) 119.9(4) no
C(121) C(122) C(123) 116.2(3) no
C(108) C(123) C(122) 110.6(3) no
C(108) C(123) C(124) 105.7(3) no
C(122) C(123) C(124) 106.2(3) no
O(108) C(124) C(123) 111.6(3) no
O(108) C(124) C(125) 108.5(3) no
C(123) C(124) C(125) 101.3(3) no
C(109) C(125) C(120) 111.3(3) no
C(109) C(125) C(124) 101.1(3) no
C(109) C(125) C(126) 116.6(3) no
C(120) C(125) C(124) 107.6(3) no
C(120) C(125) C(126) 109.7(3) no
C(124) C(125) C(126) 110.0(3) no
O(110) C(126) C(125) 113.8(3) no
O(110) C(127) O(111) 117.0(4) no
O(110) C(127) C(119) 119.1(4) no
O(111) C(127) C(119) 123.9(4) no
O(108) C(128) O(109) 124.3(4) no
O(108) C(128) C(129) 110.0(4) no
O(109) C(128) C(129) 125.7(4) no
C(201) C(202) C(203) 115.5(3) no
C(201) C(202) C(207) 124.0(3) no
C(203) C(202) C(207) 120.5(3) no
C(202) C(203) C(204) 121.2(3) no
O(201) C(204) C(203) 117.6(3) no
O(201) C(204) C(205) 123.2(4) no
C(203) C(204) C(205) 119.2(3) no
C(204) C(205) C(206) 120.1(3) no
C(204) C(205) C(213) 119.2(3) no
C(206) C(205) C(213) 120.6(3) no
C(205) C(206) C(207) 120.4(3) no
C(205) C(206) C(211) 116.2(3) no
C(207) C(206) C(211) 123.3(3) no
C(202) C(207) C(206) 118.5(3) no
C(202) C(207) C(208) 121.2(3) no
C(206) C(207) C(208) 120.3(3) no
O(202) C(208) C(207) 111.1(3) no
O(202) C(208) C(209) 108.6(3) no
O(202) C(208) C(223) 103.6(3) no
C(207) C(208) C(209) 115.7(3) no
C(207) C(208) C(223) 113.3(3) no
C(209) C(208) C(223) 103.6(3) no
C(208) C(209) C(210) 118.6(3) no
C(208) C(209) C(225) 104.3(3) no
C(210) C(209) C(225) 113.6(3) no
O(203) C(210) C(209) 120.6(3) no
O(203) C(210) C(211) 122.9(3) no
C(209) C(210) C(211) 116.5(3) no
C(206) C(211) C(210) 121.5(3) no
C(206) C(211) C(212) 120.7(3) no
C(210) C(211) C(212) 117.7(3) no
O(204) C(212) C(211) 123.1(3) no
O(204) C(213) O(205) 116.7(3) no
O(204) C(213) C(205) 118.4(3) no
O(205) C(213) C(205) 124.9(4) no
C(215) C(216) C(217) 119.8(4) no
C(215) C(216) C(221) 122.1(4) no
C(217) C(216) C(221) 118.1(4) no
C(216) C(217) C(218) 122.7(4) no
O(206) C(218) C(217) 118.0(4) no
O(206) C(218) C(219) 121.9(4) no
C(217) C(218) C(219) 120.1(4) no
C(218) C(219) C(220) 118.3(4) no
C(218) C(219) C(227) 119.6(4) no
C(220) C(219) C(227) 122.1(4) no
C(219) C(220) C(221) 121.2(3) no
C(219) C(220) C(225) 116.8(3) no
C(221) C(220) C(225) 121.9(3) no
C(216) C(221) C(220) 119.4(3) no
C(216) C(221) C(222) 122.8(4) no
C(220) C(221) C(222) 117.9(3) no
O(207) C(222) C(221) 124.4(4) no
O(207) C(222) C(223) 120.5(4) no
C(221) C(222) C(223) 115.0(3) no
C(208) C(223) C(222) 113.6(3) no
C(208) C(223) C(224) 105.4(3) no
C(222) C(223) C(224) 104.0(3) no
O(208) C(224) C(223) 114.7(3) no
O(208) C(224) C(225) 106.6(3) no
C(223) C(224) C(225) 100.5(3) no
C(209) C(225) C(220) 110.3(3) no
C(209) C(225) C(224) 100.7(3) no
C(209) C(225) C(226) 116.8(3) no
C(220) C(225) C(224) 108.1(3) no
C(220) C(225) C(226) 109.3(3) no
C(224) C(225) C(226) 111.2(3) no
O(210) C(226) C(225) 113.9(3) no
O(210) C(227) O(211) 118.4(4) no
O(210) C(227) C(219) 119.2(3) no
O(211) C(227) C(219) 122.4(4) no
O(208) C(228) O(209) 121.9(4) no
O(208) C(228) C(229) 111.9(4) no
O(209) C(228) C(229) 126.2(4) no
O(301) C(303) O(302) 121.0(6) no
O(301) C(303) C(304) 111.6(5) no
O(302) C(303) C(304) 127.4(5) no
O(301) C(305) C(306) 106.4(6) no

loop_
_geom_bond_atom_site_label_1
_geom_bond_atom_site_label_2
_geom_bond_distance
_geom_bond_publ_flag
O(101) C(104) 1.366(4) no
O(102) C(108) 1.433(4) no
O(102) C(114) 1.418(5) no
O(103) C(110) 1.211(4) no
O(104) C(112) 1.363(5) no
O(104) C(113) 1.376(5) no
O(105) C(113) 1.221(5) no
O(106) C(118) 1.339(5) no
O(107) C(122) 1.220(4) no
O(108) C(124) 1.439(4) no
O(108) C(128) 1.351(4) no
O(109) C(128) 1.175(5) no
O(110) C(126) 1.448(4) no
O(110) C(127) 1.347(5) no
O(111) C(127) 1.222(5) no
O(201) C(204) 1.352(4) no
O(202) C(208) 1.434(4) no
O(202) C(214) 1.433(5) no
O(203) C(210) 1.204(4) no
O(204) C(212) 1.360(4) no
O(204) C(213) 1.363(5) no
O(205) C(213) 1.215(4) no
O(206) C(218) 1.352(5) no
O(207) C(222) 1.225(4) no
O(208) C(224) 1.447(4) no
O(208) C(228) 1.371(4) no
O(209) C(228) 1.197(5) no
O(210) C(226) 1.448(4) no
O(210) C(227) 1.330(5) no
O(211) C(227) 1.212(4) no
O(301) C(303) 1.323(6) no
O(301) C(305) 1.465(7) no
O(302) C(303) 1.207(6) no
C(101) C(102) 1.504(6) no
C(102) C(103) 1.406(5) no
C(102) C(107) 1.403(5) no
C(103) C(104) 1.378(6) no
C(104) C(105) 1.385(6) no
C(105) C(106) 1.428(5) no
C(105) C(113) 1.438(6) no
C(106) C(107) 1.389(5) no
C(106) C(111) 1.437(5) no
C(107) C(108) 1.532(5) no
C(108) C(109) 1.574(5) no
C(108) C(123) 1.562(5) no
C(109) C(110) 1.500(5) no
C(109) C(125) 1.565(5) no
C(110) C(111) 1.487(5) no
C(111) C(112) 1.329(5) no
C(115) C(116) 1.513(6) no
C(116) C(117) 1.376(6) no
C(116) C(121) 1.420(5) no
C(117) C(118) 1.377(6) no
C(118) C(119) 1.410(5) no
C(119) C(120) 1.384(5) no
C(119) C(127) 1.467(5) no
C(120) C(121) 1.410(5) no
C(120) C(125) 1.513(5) no
C(121) C(122) 1.473(5) no
C(122) C(123) 1.529(5) no
C(123) C(124) 1.516(5) no
C(124) C(125) 1.535(5) no
C(125) C(126) 1.518(5) no
C(128) C(129) 1.503(6) no
C(201) C(202) 1.515(5) no
C(202) C(203) 1.398(5) no
C(202) C(207) 1.404(4) no
C(203) C(204) 1.385(5) no
C(204) C(205) 1.398(5) no
C(205) C(206) 1.415(5) no
C(205) C(213) 1.455(5) no
C(206) C(207) 1.405(4) no
C(206) C(211) 1.440(5) no
C(207) C(208) 1.529(4) no
C(208) C(209) 1.558(4) no
C(208) C(223) 1.575(5) no
C(209) C(210) 1.515(4) no
C(209) C(225) 1.564(5) no
C(210) C(211) 1.465(5) no
C(211) C(212) 1.342(5) no
C(215) C(216) 1.491(6) no
C(216) C(217) 1.359(6) no
C(216) C(221) 1.437(5) no
C(217) C(218) 1.367(6) no
C(218) C(219) 1.410(6) no
C(219) C(220) 1.391(5) no
C(219) C(227) 1.475(6) no
C(220) C(221) 1.384(5) no
C(220) C(225) 1.526(5) no
C(221) C(222) 1.468(5) no
C(222) C(223) 1.524(6) no
C(223) C(224) 1.527(5) no
C(224) C(225) 1.531(4) no
C(225) C(226) 1.519(4) no
C(228) C(229) 1.484(6) no
C(303) C(304) 1.471(8) no
C(305) C(306) 1.480(10) no
